data_2002750
loop_
_publ_author_name
'Mueller-Buschbaum, Hk'
'Park, C-H'

_publ_section_title
;
Zur Kenntnis der Tief- und Hochtemperaturform eines Oxidarsenates des
Zinks: Zn O Zn3 (As O4)3
;
_journal_name_full
;
Zeitschrift fuer Naturforschung, Teil B. Anorganische Chemie,
Organische Chemie (42,1987-)
;
_journal_page_first 233
_journal_page_last 239
_journal_volume 51
_journal_year 1996
_chemical_formula_structural 'Zn4 (As O4)2 O'
_chemical_formula_sum 'As2 O9 Zn4'
_chemical_name_systematic 'Tetrazink bis(arsenate(V)) oxide - LT'
_space_group_IT_number 14
_symmetry_cell_setting monoclinic
_symmetry_Int_Tables_number 14
_symmetry_space_group_name_Hall '-P 2yn'
_symmetry_space_group_name_H-M 'P 1 21/n 1'
_cell_angle_alpha 90
_cell_angle_beta 116.528(12)
_cell_angle_gamma 90
_cell_formula_units_Z 4
_cell_length_a 9.807(3)
_cell_length_b 8.180(2)
_cell_length_c 9.967(2)
_cell_volume 715.4
_refine_ls_R_factor_all 0.0998
_cod_database_code 2002750

loop_
_symmetry_equiv_pos_as_xyz
x,y,z
1/2+x,1/2-y,1/2+z
-x,-y,-z
1/2-x,1/2+y,1/2-z

loop_
_atom_site_aniso_label
_atom_site_aniso_U_11
_atom_site_aniso_U_12
_atom_site_aniso_U_13
_atom_site_aniso_U_22
_atom_site_aniso_U_23
_atom_site_aniso_U_33
Zn1 0.0093(3) -0.0004(3) 0.0087(3) 0.0123(4) -0.0001(3) 0.0135(3)
Zn2 0.0079(3) 0.0005(3) 0.0072(3) 0.0190(4) -0.0025(3) 0.0130(4)
Zn3 0.0091(3) -0.0029(3) 0.0093(3) 0.0157(4) -0.0061(3) 0.0195(4)
Zn4 0.0137(4) 0.0004(3) 0.0069(3) 0.0151(4) -0.0007(3) 0.0210(4)
As1 0.0057(3) -0.0001(2) 0.0057(2) 0.0091(3) -0.0003(2) 0.0093(3)
As2 0.0062(3) -0.0001(2) 0.0054(2) 0.0099(3) 0.0007(2) 0.0096(3)
O1 0.019(2) 0.004(2) 0.017(2) 0.019(2) 0.006(2) 0.029(3)
O2 0.018(2) -0.004(2) 0.012(2) 0.018(2) -0.004(2) 0.021(2)
O3 0.011(2) .000(2) 0.006(2) 0.018(2) .000(2) 0.017(2)
O4 0.017(2) 0.004(2) 0.018(2) 0.026(3) 0.007(2) 0.029(3)
O5 0.012(2) 0.002(2) 0.006(2) 0.019(2) 0.007(2) 0.025(2)
O6 0.012(2) 0.001(2) 0.006(2) 0.020(2) .000(2) 0.014(2)
O7 0.014(2) -0.001(2) 0.013(2) 0.021(2) -0.001(2) 0.023(2)
O8 0.012(2) 0.002(2) 0.010(2) 0.028(3) 0.005(2) 0.020(2)
O9 0.018(2) -0.006(2) 0.010(2) 0.027(3) -0.005(2) 0.022(2)

loop_
_atom_site_label
_atom_site_type_symbol
_atom_site_symmetry_multiplicity
_atom_site_Wyckoff_symbol
_atom_site_fract_x
_atom_site_fract_y
_atom_site_fract_z
_atom_site_occupancy
_atom_site_attached_hydrogens
_atom_site_calc_flag
Zn1 Zn2+ 4 e 0.32326(9) -0.31813(11) 0.47773(9) 1. 0 d
Zn2 Zn2+ 4 e 0.55291(10) -0.01998(12) 0.65584(10) 1. 0 d
Zn3 Zn2+ 4 e 0.33654(10) 0.25858(11) 0.53982(11) 1. 0 d
Zn4 Zn2+ 4 e 0.99062(10) 0.19307(12) 0.50455(11) 1. 0 d
As1 As5+ 4 e 0.28632(8) 0.01655(8) 0.78562(8) 1. 0 d
As2 As5+ 4 e 0.10799(8) 0.00311(8) 0.26426(8) 1. 0 d
O1 O2- 4 e 0.1227(6) -0.1803(6) 0.3459(6) 1. 0 d
O2 O2- 4 e 0.2999(6) 0.1703(6) 0.9044(6) 1. 0 d
O3 O2- 4 e -0.0617(6) 0.0212(6) 0.1139(6) 1. 0 d
O4 O2- 4 e 0.4088(6) 0.0702(8) 0.7178(6) 1. 0 d
O5 O2- 4 e 0.3306(6) -0.1576(7) 0.8874(6) 1. 0 d
O6 O2- 4 e 0.1143(6) 0.0010(6) 0.6378(6) 1. 0 d
O7 O2- 4 e 0.4867(5) -0.1741(7) 0.4916(6) 1. 0 d
O8 O2- 4 e 0.2371(6) 0.0132(7) 0.1913(6) 1. 0 d
O9 O2- 4 e 0.1451(6) 0.1616(7) 0.3833(6) 1. 0 d

loop_
_atom_type_symbol
_atom_type_oxidation_number
Zn2+ 2.000
As5+ 5.000
O2- -2.000
